data_4062154
_journal_name_full Organometallics
_journal_year 2003
_chemical_formula_sum 'C30 H29 Br2 N2 Ni O2 P'
_chemical_formula_weight 699.04
_space_group_IT_number 4
_symmetry_cell_setting monoclinic
_symmetry_space_group_name_Hall 'P 2yb'
_symmetry_space_group_name_H-M 'P 1 21 1'
_cell_angle_alpha 90.00
_cell_angle_beta 101.244(11)
_cell_angle_gamma 90.00
_cell_formula_units_Z 4
_cell_length_a 12.238(7)
_cell_length_b 11.229(6)
_cell_length_c 22.877(13)
_cell_measurement_temperature 293(2)
_cell_volume 3083(3)
_diffrn_ambient_temperature 293(2)
_exptl_crystal_density_diffrn 1.467
_cod_original_sg_symbol_H-M 'P 21'
_cod_database_code 4062154

loop_
_symmetry_equiv_pos_as_xyz
'x, y, z'
'-x, y+1/2, -z'

loop_
_atom_site_label
_atom_site_type_symbol
_atom_site_fract_x
_atom_site_fract_y
_atom_site_fract_z
_atom_site_U_iso_or_equiv
_atom_site_adp_type
_atom_site_occupancy
_atom_site_symmetry_multiplicity
_atom_site_calc_flag
_atom_site_refinement_flags
_atom_site_disorder_assembly
_atom_site_disorder_group
Ni1 Ni 0.73590(13) 0.57658(14) 0.44090(7) 0.0483(4) Uani 1 1 d . . .
Br1 Br 0.87755(12) 0.58845(16) 0.38417(7) 0.0726(5) Uani 1 1 d . . .
Br2 Br 0.66876(14) 0.41490(14) 0.49408(7) 0.0732(5) Uani 1 1 d . . .
P1 P 0.5300(3) 0.6557(3) 0.33432(15) 0.0497(9) Uani 1 1 d . . .
N1 N 0.5934(8) 0.6552(10) 0.4010(4) 0.052(3) Uani 1 1 d . . .
N2 N 0.7551(9) 0.7191(9) 0.4950(5) 0.050(3) Uani 1 1 d . . .
C1 C 0.5621(11) 0.7414(15) 0.4436(6) 0.069(4) Uani 1 1 d . . .
H1A H 0.5106 0.7040 0.4652 0.083 Uiso 1 1 calc R . .
H1B H 0.5245 0.8087 0.4218 0.083 Uiso 1 1 calc R . .
C2 C 0.6633(11) 0.7855(13) 0.4875(5) 0.053(4) Uani 1 1 d . . .
C3 C 0.6591(14) 0.8985(15) 0.5154(7) 0.080(5) Uani 1 1 d . . .
H3A H 0.5945 0.9441 0.5093 0.096 Uiso 1 1 calc R . .
C4 C 0.7570(14) 0.9371(15) 0.5522(7) 0.085(5) Uani 1 1 d . . .
H4A H 0.7588 1.0109 0.5708 0.102 Uiso 1 1 calc R . .
C5 C 0.8496(13) 0.8684(17) 0.5612(7) 0.076(4) Uani 1 1 d . . .
H5A H 0.9140 0.8949 0.5864 0.092 Uiso 1 1 calc R . .
C6 C 0.8490(12) 0.7581(15) 0.5329(6) 0.062(4) Uani 1 1 d . . .
C7 C 0.9479(11) 0.6778(13) 0.5443(6) 0.053(4) Uani 1 1 d . . .
C8 C 1.0524(14) 0.7269(16) 0.5452(7) 0.082(5) Uani 1 1 d . . .
H8A H 1.0590 0.8071 0.5364 0.098 Uiso 1 1 calc R . .
C9 C 1.1458(14) 0.657(2) 0.5592(7) 0.093(6) Uani 1 1 d . . .
H9A H 1.2157 0.6911 0.5613 0.112 Uiso 1 1 calc R . .
C10 C 1.1373(17) 0.535(2) 0.5706(9) 0.098(6) Uani 1 1 d . . .
H10A H 1.2005 0.4866 0.5776 0.117 Uiso 1 1 calc R . .
C11 C 1.0330(16) 0.4867(17) 0.5712(7) 0.088(5) Uani 1 1 d . . .
H11A H 1.0258 0.4072 0.5812 0.106 Uiso 1 1 calc R . .
C12 C 0.9368(13) 0.5614(16) 0.5563(6) 0.073(5) Uani 1 1 d . . .
H12A H 0.8662 0.5294 0.5549 0.088 Uiso 1 1 calc R . .
C13 C 0.5516(13) 0.7849(12) 0.2933(6) 0.064(4) Uani 1 1 d . . .
C14 C 0.6579(16) 0.8399(16) 0.3056(8) 0.089(6) Uani 1 1 d . . .
H14A H 0.7110 0.8051 0.3353 0.106 Uiso 1 1 calc R . .
C15 C 0.690(3) 0.936(2) 0.2792(12) 0.138(10) Uani 1 1 d . . .
H15A H 0.7594 0.9706 0.2925 0.166 Uiso 1 1 calc R . .
C16 C 0.616(3) 0.982(3) 0.2315(15) 0.158(13) Uani 1 1 d . . .
H16A H 0.6367 1.0470 0.2108 0.190 Uiso 1 1 calc R . .
C17 C 0.509(3) 0.929(2) 0.2137(9) 0.149(11) Uani 1 1 d . . .
H17A H 0.4595 0.9614 0.1814 0.179 Uiso 1 1 calc R . .
C18 C 0.4743(18) 0.8299(16) 0.2440(9) 0.107(7) Uani 1 1 d . . .
H18A H 0.4043 0.7959 0.2320 0.128 Uiso 1 1 calc R . .
C19 C 0.5799(11) 0.5317(12) 0.2974(6) 0.050(4) Uani 1 1 d . . .
C20 C 0.6068(12) 0.5453(14) 0.2412(7) 0.069(4) Uani 1 1 d . . .
H20A H 0.5970 0.6182 0.2216 0.083 Uiso 1 1 calc R . .
C21 C 0.6486(13) 0.4478(18) 0.2152(8) 0.086(5) Uani 1 1 d . . .
H21A H 0.6682 0.4559 0.1781 0.103 Uiso 1 1 calc R . .
C22 C 0.6615(13) 0.3352(16) 0.2449(10) 0.087(6) Uani 1 1 d . . .
H22A H 0.6896 0.2697 0.2278 0.104 Uiso 1 1 calc R . .
C23 C 0.6305(13) 0.3267(14) 0.3005(9) 0.076(5) Uani 1 1 d . . .
H23A H 0.6374 0.2544 0.3208 0.092 Uiso 1 1 calc R . .
C24 C 0.5909(11) 0.4227(15) 0.3247(7) 0.063(4) Uani 1 1 d . . .
H24A H 0.5700 0.4147 0.3615 0.075 Uiso 1 1 calc R . .
C25 C 0.3792(11) 0.6426(13) 0.3251(6) 0.056(4) Uani 1 1 d . . .
C26 C 0.3208(13) 0.7255(17) 0.3466(9) 0.100(7) Uani 1 1 d . . .
H26A H 0.3563 0.7931 0.3646 0.120 Uiso 1 1 calc R . .
C27 C 0.2059(16) 0.7116(18) 0.3423(9) 0.104(7) Uani 1 1 d . . .
H27A H 0.1665 0.7687 0.3592 0.124 Uiso 1 1 calc R . .
C28 C 0.1507(14) 0.6163(19) 0.3139(8) 0.087(5) Uani 1 1 d . . .
H28A H 0.0744 0.6079 0.3115 0.104 Uiso 1 1 calc R . .
C29 C 0.2070(15) 0.5364(16) 0.2898(8) 0.085(5) Uani 1 1 d . . .
H29A H 0.1700 0.4723 0.2690 0.102 Uiso 1 1 calc R . .
C30 C 0.3245(13) 0.5477(14) 0.2956(7) 0.074(4) Uani 1 1 d . . .
H30A H 0.3641 0.4902 0.2792 0.089 Uiso 1 1 calc R . .
Ni2 Ni 0.80665(13) 0.26294(14) 0.05277(7) 0.0454(4) Uani 1 1 d . . .
Br3 Br 0.68272(13) 0.16966(13) 0.10496(7) 0.0679(4) Uani 1 1 d . . .
Br4 Br 0.81607(13) 0.47558(12) 0.05864(8) 0.0721(5) Uani 1 1 d . . .
P2 P 1.0334(3) 0.1377(3) 0.12901(15) 0.0452(9) Uani 1 1 d . . .
N3 N 0.9564(8) 0.1849(9) 0.0689(4) 0.045(3) Uani 1 1 d . . .
N4 N 0.7800(9) 0.1648(9) -0.0258(4) 0.047(3) Uani 1 1 d . . .
C31 C 0.9780(11) 0.1295(16) 0.0126(6) 0.078(5) Uani 1 1 d . . .
H31A H 1.0209 0.1841 -0.0068 0.094 Uiso 1 1 calc R . .
H31B H 1.0215 0.0574 0.0222 0.094 Uiso 1 1 calc R . .
C32 C 0.8709(11) 0.0998(13) -0.0293(5) 0.057(4) Uani 1 1 d . . .
C33 C 0.8653(14) 0.0139(13) -0.0705(7) 0.074(5) Uani 1 1 d . . .
H33A H 0.9289 -0.0301 -0.0724 0.088 Uiso 1 1 calc R . .
C34 C 0.7682(15) -0.0111(16) -0.1102(8) 0.089(5) Uani 1 1 d . . .
H34A H 0.7631 -0.0729 -0.1377 0.107 Uiso 1 1 calc R . .
C35 C 0.6800(13) 0.0607(14) -0.1066(6) 0.074(5) Uani 1 1 d . . .
H35A H 0.6141 0.0502 -0.1342 0.089 Uiso 1 1 calc R . .
C36 C 0.6835(11) 0.1482(12) -0.0640(5) 0.050(3) Uani 1 1 d . . .
C37 C 0.5840(12) 0.2177(12) -0.0610(6) 0.057(4) Uani 1 1 d . . .
C38 C 0.4818(12) 0.1644(15) -0.0638(7) 0.075(4) Uani 1 1 d . . .
H38A H 0.4744 0.0822 -0.0677 0.090 Uiso 1 1 calc R . .
C39 C 0.3895(14) 0.2352(16) -0.0607(8) 0.088(6) Uani 1 1 d . . .
H39A H 0.3203 0.1989 -0.0638 0.105 Uiso 1 1 calc R . .
C40 C 0.3968(14) 0.3561(18) -0.0534(8) 0.086(5) Uani 1 1 d . . .
H40A H 0.3343 0.4011 -0.0506 0.103 Uiso 1 1 calc R . .
C41 C 0.4981(15) 0.4087(16) -0.0502(8) 0.088(5) Uani 1 1 d . . .
H41A H 0.5036 0.4911 -0.0466 0.106 Uiso 1 1 calc R . .
C42 C 0.5933(13) 0.3429(13) -0.0522(6) 0.062(4) Uani 1 1 d . . .
H42A H 0.6623 0.3802 -0.0479 0.075 Uiso 1 1 calc R . .
C43 C 1.0297(12) -0.0217(12) 0.1372(6) 0.055(4) Uani 1 1 d . . .
C44 C 0.9262(15) -0.0780(17) 0.1288(9) 0.103(7) Uani 1 1 d . . .
H44A H 0.8613 -0.0334 0.1182 0.123 Uiso 1 1 calc R . .
C45 C 0.9196(16) -0.1998(17) 0.1363(11) 0.114(8) Uani 1 1 d . . .
H45A H 0.8503 -0.2368 0.1290 0.137 Uiso 1 1 calc R . .
C46 C 1.0128(18) -0.2663(15) 0.1541(9) 0.093(6) Uani 1 1 d . . .
H46A H 1.0082 -0.3478 0.1605 0.111 Uiso 1 1 calc R . .
C47 C 1.1147(17) -0.2093(12) 0.1625(9) 0.102(7) Uani 1 1 d . . .
H47A H 1.1795 -0.2542 0.1724 0.122 Uiso 1 1 calc R . .
C48 C 1.1225(12) -0.0930(15) 0.1568(7) 0.078(5) Uani 1 1 d . . .
H48A H 1.1923 -0.0575 0.1662 0.094 Uiso 1 1 calc R . .
C49 C 0.9884(10) 0.2054(12) 0.1917(5) 0.045(3) Uani 1 1 d . . .
C50 C 0.9765(12) 0.1392(14) 0.2411(6) 0.069(4) Uani 1 1 d . . .
H50A H 0.9882 0.0574 0.2419 0.083 Uiso 1 1 calc R . .
C51 C 0.9467(13) 0.1970(19) 0.2897(7) 0.082(5) Uani 1 1 d . . .
H51A H 0.9371 0.1527 0.3226 0.098 Uiso 1 1 calc R . .
C52 C 0.9315(12) 0.3178(17) 0.2897(7) 0.075(5) Uani 1 1 d . . .
H52A H 0.9141 0.3564 0.3227 0.090 Uiso 1 1 calc R . .
C53 C 0.9421(11) 0.3780(16) 0.2413(7) 0.067(4) Uani 1 1 d . . .
H53A H 0.9289 0.4596 0.2407 0.080 Uiso 1 1 calc R . .
C54 C 0.9713(11) 0.3272(12) 0.1924(6) 0.050(4) Uani 1 1 d . . .
H54A H 0.9796 0.3738 0.1599 0.060 Uiso 1 1 calc R . .
C55 C 1.1811(10) 0.1754(12) 0.1372(6) 0.052(3) Uani 1 1 d . . .
C56 C 1.2345(11) 0.1725(14) 0.0890(6) 0.062(4) Uani 1 1 d . . .
H56A H 1.1957 0.1514 0.0513 0.075 Uiso 1 1 calc R . .
C57 C 1.3473(13) 0.2016(16) 0.0978(8) 0.083(5) Uani 1 1 d . . .
H57A H 1.3829 0.2022 0.0655 0.099 Uiso 1 1 calc R . .
C58 C 1.4051(13) 0.2287(13) 0.1520(8) 0.071(4) Uani 1 1 d . . .
H58A H 1.4802 0.2478 0.1570 0.085 Uiso 1 1 calc R . .
C59 C 1.3540(12) 0.2285(14) 0.2000(7) 0.070(4) Uani 1 1 d . . .
H59A H 1.3960 0.2423 0.2378 0.084 Uiso 1 1 calc R . .
C60 C 1.2426(11) 0.2083(12) 0.1933(7) 0.062(4) Uani 1 1 d . . .
H60A H 1.2075 0.2162 0.2257 0.074 Uiso 1 1 calc R . .
O2 O 0.5083(10) 1.0716(12) 0.3742(6) 0.120(5) Uani 1 1 d . . .
O1 O 1.2880(13) 0.144(3) 0.3518(5) 0.204(11) Uani 1 1 d . . .
H2 H 1.275(11) 0.034(10) 0.311(6) 0.050 Uiso 1 1 d . . .
H1 H 1.329(11) 0.199(11) 0.366(6) 0.050 Uiso 1 1 d . . .

loop_
_atom_site_aniso_label
_atom_site_aniso_U_11
_atom_site_aniso_U_22
_atom_site_aniso_U_33
_atom_site_aniso_U_23
_atom_site_aniso_U_13
_atom_site_aniso_U_12
Ni1 0.0440(10) 0.0547(10) 0.0456(10) -0.0016(9) 0.0074(8) 0.0017(9)
Br1 0.0570(9) 0.0985(11) 0.0672(10) -0.0078(9) 0.0237(7) 0.0011(9)
Br2 0.0720(11) 0.0752(10) 0.0726(11) 0.0142(8) 0.0147(9) -0.0111(8)
P1 0.050(2) 0.052(2) 0.045(2) -0.0027(18) 0.0007(17) -0.0018(18)
N1 0.049(6) 0.072(7) 0.028(6) 0.003(6) -0.005(5) 0.002(6)
N2 0.040(7) 0.069(7) 0.044(7) -0.004(5) 0.015(5) -0.001(6)
C1 0.050(9) 0.108(13) 0.049(9) 0.008(9) 0.006(7) 0.023(9)
C2 0.052(9) 0.078(10) 0.033(8) -0.007(7) 0.016(6) 0.008(8)
C3 0.084(12) 0.097(14) 0.060(10) -0.012(9) 0.013(9) 0.035(10)
C4 0.077(12) 0.088(12) 0.082(12) -0.043(10) -0.005(10) 0.007(10)
C5 0.060(10) 0.093(12) 0.070(11) -0.020(10) -0.002(8) -0.002(10)
C6 0.050(9) 0.078(10) 0.053(9) 0.001(9) 0.000(7) -0.007(8)
C7 0.043(9) 0.069(10) 0.042(8) -0.012(8) -0.006(6) 0.002(8)
C8 0.059(11) 0.098(13) 0.078(13) 0.014(10) -0.009(9) 0.010(10)
C9 0.066(13) 0.15(2) 0.058(11) -0.027(13) 0.008(9) -0.016(14)
C10 0.070(14) 0.116(18) 0.100(15) -0.025(13) 0.000(11) 0.023(12)
C11 0.093(15) 0.083(12) 0.081(13) -0.002(10) -0.002(10) 0.033(12)
C12 0.056(10) 0.094(13) 0.061(10) -0.008(9) -0.008(8) -0.009(10)
C13 0.082(11) 0.053(9) 0.051(10) -0.009(8) -0.001(8) -0.013(9)
C14 0.099(14) 0.083(13) 0.088(13) 0.026(10) 0.029(11) -0.016(11)
C15 0.20(3) 0.100(17) 0.110(19) 0.004(15) 0.031(19) -0.053(18)
C16 0.23(4) 0.14(2) 0.12(2) 0.00(2) 0.07(2) -0.08(3)
C17 0.30(4) 0.088(16) 0.057(13) 0.025(12) 0.030(18) 0.05(2)
C18 0.138(17) 0.080(13) 0.089(14) 0.016(11) -0.011(13) 0.005(11)
C19 0.047(9) 0.056(9) 0.040(9) -0.006(7) -0.008(7) -0.004(7)
C20 0.072(11) 0.065(11) 0.063(11) -0.011(8) -0.004(9) -0.004(8)
C21 0.066(11) 0.123(17) 0.063(11) -0.039(12) 0.001(9) -0.009(11)
C22 0.047(10) 0.082(14) 0.120(18) -0.047(12) -0.012(11) 0.001(9)
C23 0.074(12) 0.063(11) 0.087(14) -0.011(9) 0.004(10) -0.007(9)
C24 0.049(9) 0.064(9) 0.073(10) -0.009(9) 0.007(7) -0.008(8)
C25 0.050(9) 0.071(10) 0.044(8) -0.003(7) -0.001(7) 0.005(8)
C26 0.033(10) 0.108(14) 0.150(19) -0.044(13) 0.001(10) 0.015(9)
C27 0.090(15) 0.115(15) 0.099(15) -0.047(12) 0.002(11) 0.022(12)
C28 0.057(11) 0.130(17) 0.078(12) -0.002(12) 0.022(9) 0.005(11)
C29 0.071(13) 0.085(12) 0.094(13) 0.005(10) 0.009(10) -0.014(10)
C30 0.058(10) 0.080(11) 0.088(12) -0.021(9) 0.019(9) -0.007(9)
Ni2 0.0445(10) 0.0458(9) 0.0457(10) -0.0027(8) 0.0083(8) -0.0013(8)
Br3 0.0645(10) 0.0771(10) 0.0668(10) -0.0028(8) 0.0241(8) -0.0179(8)
Br4 0.0727(11) 0.0479(8) 0.0892(12) 0.0073(8) -0.0003(8) -0.0056(8)
P2 0.038(2) 0.051(2) 0.044(2) -0.0060(16) 0.0029(16) -0.0001(16)
N3 0.044(6) 0.056(6) 0.034(6) -0.013(5) 0.005(5) 0.005(5)
N4 0.050(7) 0.045(6) 0.046(7) -0.009(5) 0.006(5) -0.007(6)
C31 0.051(9) 0.123(14) 0.056(10) -0.030(9) -0.004(7) 0.011(9)
C32 0.062(9) 0.069(10) 0.040(8) -0.011(8) 0.010(7) 0.002(8)
C33 0.075(12) 0.070(10) 0.073(12) -0.014(9) 0.008(9) 0.023(9)
C34 0.086(12) 0.075(11) 0.091(13) -0.036(10) -0.018(10) 0.016(10)
C35 0.068(11) 0.081(11) 0.059(10) -0.023(9) -0.021(8) 0.003(9)
C36 0.048(8) 0.061(9) 0.035(8) -0.001(7) -0.008(6) -0.005(7)
C37 0.053(10) 0.061(9) 0.047(9) -0.002(7) -0.011(7) -0.009(8)
C38 0.050(10) 0.076(10) 0.090(12) 0.011(9) -0.008(8) 0.013(10)
C39 0.064(12) 0.083(13) 0.109(15) 0.051(11) 0.000(10) -0.010(10)
C40 0.057(11) 0.094(13) 0.106(14) 0.033(12) 0.013(9) 0.020(11)
C41 0.071(12) 0.080(11) 0.105(13) 0.020(10) -0.002(10) 0.011(11)
C42 0.067(10) 0.061(10) 0.053(9) 0.004(7) -0.004(7) 0.014(8)
C43 0.059(10) 0.052(8) 0.049(9) -0.014(7) -0.002(7) -0.004(8)
C44 0.078(13) 0.067(12) 0.146(18) 0.008(12) -0.022(12) -0.014(10)
C45 0.081(14) 0.066(14) 0.18(2) -0.001(13) -0.014(14) -0.025(11)
C46 0.111(16) 0.047(10) 0.110(15) 0.007(10) -0.004(12) 0.004(12)
C47 0.115(17) 0.025(9) 0.152(19) 0.001(10) -0.005(14) 0.008(9)
C48 0.051(10) 0.079(11) 0.096(12) 0.008(9) -0.006(8) -0.001(8)
C49 0.027(7) 0.077(11) 0.026(8) -0.012(7) -0.004(6) -0.007(6)
C50 0.077(11) 0.075(10) 0.052(10) -0.007(8) 0.006(8) -0.003(8)
C51 0.068(11) 0.124(18) 0.057(12) 0.016(11) 0.020(9) -0.004(11)
C52 0.066(11) 0.102(14) 0.055(11) -0.017(10) 0.008(8) 0.023(9)
C53 0.059(10) 0.075(11) 0.063(11) -0.012(10) 0.007(8) -0.001(8)
C54 0.063(10) 0.044(9) 0.038(9) -0.002(6) -0.001(7) -0.006(6)
C55 0.041(8) 0.051(8) 0.063(10) -0.002(7) 0.010(7) 0.000(7)
C56 0.037(8) 0.095(11) 0.052(9) -0.011(8) 0.002(7) -0.003(8)
C57 0.056(11) 0.128(15) 0.068(12) -0.015(10) 0.022(9) -0.012(10)
C58 0.049(10) 0.085(12) 0.080(13) -0.008(9) 0.017(9) -0.004(8)
C59 0.047(10) 0.100(12) 0.057(10) -0.008(8) -0.003(8) -0.007(8)
C60 0.045(9) 0.079(10) 0.059(10) -0.007(8) 0.004(7) -0.008(7)
O2 0.104(9) 0.113(9) 0.151(11) 0.080(9) 0.043(8) 0.008(8)
O1 0.130(13) 0.46(3) 0.030(8) 0.069(14) 0.041(9) 0.144(18)

loop_
_geom_bond_atom_site_label_1
_geom_bond_atom_site_label_2
_geom_bond_distance
_geom_bond_site_symmetry_2
_geom_bond_publ_flag
Ni1 N2 2.008(10) . ?
Ni1 N1 2.007(10) . ?
Ni1 Br1 2.363(2) . ?
Ni1 Br2 2.417(2) . ?
P1 N1 1.572(10) . ?
P1 C13 1.775(15) . ?
P1 C19 1.796(14) . ?
P1 C25 1.822(14) . ?
N1 C1 1.476(17) . ?
N2 C2 1.332(16) . ?
N2 C6 1.371(16) . ?
C1 C2 1.517(18) . ?
C2 C3 1.43(2) . ?
C3 C4 1.39(2) . ?
C4 C5 1.35(2) . ?
C5 C6 1.40(2) . ?
C6 C7 1.49(2) . ?
C7 C12 1.35(2) . ?
C7 C8 1.39(2) . ?
C8 C9 1.37(2) . ?
C9 C10 1.41(3) . ?
C10 C11 1.39(2) . ?
C11 C12 1.43(2) . ?
C13 C18 1.42(2) . ?
C13 C14 1.42(2) . ?
C14 C15 1.33(3) . ?
C15 C16 1.37(3) . ?
C16 C17 1.43(4) . ?
C17 C18 1.42(3) . ?
C19 C24 1.368(19) . ?
C19 C20 1.397(19) . ?
C20 C21 1.39(2) . ?
C21 C22 1.43(2) . ?
C22 C23 1.40(2) . ?
C23 C24 1.34(2) . ?
C25 C26 1.33(2) . ?
C25 C30 1.366(19) . ?
C26 C27 1.40(2) . ?
C27 C28 1.36(2) . ?
C28 C29 1.32(2) . ?
C29 C30 1.42(2) . ?
Ni2 N3 1.999(10) . ?
Ni2 N4 2.079(10) . ?
Ni2 Br3 2.351(2) . ?
Ni2 Br4 2.393(2) . ?
P2 N3 1.598(10) . ?
P2 C49 1.802(13) . ?
P2 C43 1.801(15) . ?
P2 C55 1.830(13) . ?
N3 C31 1.500(16) . ?
N4 C36 1.338(14) . ?
N4 C32 1.346(16) . ?
C31 C32 1.501(18) . ?
C32 C33 1.342(19) . ?
C33 C34 1.38(2) . ?
C34 C35 1.36(2) . ?
C35 C36 1.379(19) . ?
C36 C37 1.459(19) . ?
C37 C38 1.377(19) . ?
C37 C42 1.421(19) . ?
C38 C39 1.39(2) . ?
C39 C40 1.37(2) . ?
C40 C41 1.36(2) . ?
C41 C42 1.39(2) . ?
C43 C48 1.390(19) . ?
C43 C44 1.40(2) . ?
C44 C45 1.38(2) . ?
C45 C46 1.36(2) . ?
C46 C47 1.38(2) . ?
C47 C48 1.32(2) . ?
C49 C50 1.384(19) . ?
C49 C54 1.383(16) . ?
C50 C51 1.40(2) . ?
C51 C52 1.37(2) . ?
C52 C53 1.32(2) . ?
C53 C54 1.364(19) . ?
C55 C56 1.387(18) . ?
C55 C60 1.406(18) . ?
C56 C57 1.394(19) . ?
C57 C58 1.34(2) . ?
C58 C59 1.37(2) . ?
C59 C60 1.361(18) . ?
